data_4326670
loop_
_publ_author_name
'Xu Zhang'
'Zhi-Xin Lei'
'Wen Luo'
'Wen-Qin Mu'
'Xiang Zhang'
'Qin-Yu Zhu'
'Jie Dai'

_publ_section_title
;
 1-D Selenidoindates {[In2Se5]}\\infty directed by Chiral Metal Complex
 Cations of 1,10-Phenanthroline
;
_journal_name_full 'Inorganic Chemistry'
_journal_page_first 10872
_journal_page_last 10877
_journal_paper_doi 10.1021/ic201404t
_journal_volume 50
_journal_year 2011
_chemical_formula_sum 'C36 H26 In2 N6 Ni O Se5'
_chemical_formula_weight 1241.78
_chemical_name_systematic
; 
 ? 
;
_space_group_IT_number 19
_symmetry_cell_setting orthorhombic
_symmetry_space_group_name_Hall 'P 2ac 2ab'
_symmetry_space_group_name_H-M 'P 21 21 21'
_atom_sites_solution_hydrogens geom
_atom_sites_solution_primary direct
_atom_sites_solution_secondary difmap
_audit_creation_method SHELXL-97
_cell_angle_alpha 90.00
_cell_angle_beta 90.00
_cell_angle_gamma 90.00
_cell_formula_units_Z 4
_cell_length_a 14.4859(19)
_cell_length_b 14.583(2)
_cell_length_c 18.137(3)
_cell_measurement_reflns_used 11759
_cell_measurement_temperature 223(2)
_cell_measurement_theta_max 27.5
_cell_measurement_theta_min 3.0
_cell_volume 3831.4(10)
_computing_structure_refinement 'SHELXL-97 (Sheldrick, 1997)'
_computing_structure_solution 'SHELXS-97 (Sheldrick, 1990)'
_diffrn_ambient_temperature 223(2)
_diffrn_detector_area_resol_mean 14.63
_diffrn_measured_fraction_theta_full 0.995
_diffrn_measured_fraction_theta_max 0.995
_diffrn_measurement_device_type 'Rigaku Saturn'
_diffrn_measurement_method \w
_diffrn_radiation_monochromator graphite
_diffrn_radiation_source 'fine-focus sealed tube'
_diffrn_radiation_type MoK\a
_diffrn_radiation_wavelength 0.71075
_diffrn_reflns_av_R_equivalents 0.1168
_diffrn_reflns_av_sigmaI/netI 0.1202
_diffrn_reflns_limit_h_max 17
_diffrn_reflns_limit_h_min -15
_diffrn_reflns_limit_k_max 17
_diffrn_reflns_limit_k_min -17
_diffrn_reflns_limit_l_max 21
_diffrn_reflns_limit_l_min -18
_diffrn_reflns_number 22273
_diffrn_reflns_theta_full 25.00
_diffrn_reflns_theta_max 25.00
_diffrn_reflns_theta_min 3.01
_exptl_absorpt_coefficient_mu 6.469
_exptl_absorpt_correction_T_max 0.5640
_exptl_absorpt_correction_T_min 0.1818
_exptl_absorpt_correction_type multi-scan
_exptl_absorpt_process_details 'Jacobson, R. (1998) Private communication '
_exptl_crystal_colour Red
_exptl_crystal_density_diffrn 2.153
_exptl_crystal_description Chip
_exptl_crystal_F_000 2352
_exptl_crystal_size_max 0.40
_exptl_crystal_size_mid 0.12
_exptl_crystal_size_min 0.10
_refine_diff_density_max 1.635
_refine_diff_density_min -0.852
_refine_diff_density_rms 0.213
_refine_ls_abs_structure_details 'Flack H D (1983), Acta Cryst. A39, 876-881'
_refine_ls_abs_structure_Flack 0.00(3)
_refine_ls_extinction_coef 0.00087(9)
_refine_ls_extinction_expression Fc^*^=kFc[1+0.001xFc^2^\l^3^/sin(2\q)]^-1/4^
_refine_ls_extinction_method SHELXL
_refine_ls_goodness_of_fit_ref 1.076
_refine_ls_hydrogen_treatment constr
_refine_ls_matrix_type full
_refine_ls_number_parameters 460
_refine_ls_number_reflns 6742
_refine_ls_number_restraints 42
_refine_ls_restrained_S_all 1.074
_refine_ls_R_factor_all 0.0909
_refine_ls_R_factor_gt 0.0768
_refine_ls_shift/su_max 0.001
_refine_ls_shift/su_mean 0.000
_refine_ls_structure_factor_coef Fsqd
_refine_ls_weighting_details 'calc w=1/[\s^2^(Fo^2^)+(0.0010P)^2^+50.0000P] where P=(Fo^2^+2Fc^2^)/3'
_refine_ls_weighting_scheme calc
_refine_ls_wR_factor_gt 0.1407
_refine_ls_wR_factor_ref 0.1473
_reflns_number_gt 5849
_reflns_number_total 6742
_reflns_threshold_expression >2sigma(I)
_cod_data_source_file ic201404t_si_002_1.cif
_cod_data_source_block l
_cod_original_sg_symbol_Hall 'P 2ac 2ab '
_cod_original_sg_symbol_H-M 'P 21 21 21 '
_cod_database_code 4326670

loop_
_symmetry_equiv_pos_as_xyz
'x, y, z'
'x+1/2, -y+1/2, -z'
'-x, y+1/2, -z+1/2'
'-x+1/2, -y, z+1/2'

loop_
_atom_site_label
_atom_site_type_symbol
_atom_site_fract_x
_atom_site_fract_y
_atom_site_fract_z
_atom_site_U_iso_or_equiv
_atom_site_adp_type
_atom_site_occupancy
_atom_site_symmetry_multiplicity
_atom_site_calc_flag
_atom_site_refinement_flags
In1 In 0.48056(8) 0.48014(7) 0.24803(7) 0.0266(3) Uani 1 1 d .
In2 In 0.50887(8) 0.71152(7) 0.26947(7) 0.0285(3) Uani 1 1 d .
Ni1 Ni 0.02584(14) 0.84557(15) 0.16822(12) 0.0272(5) Uani 1 1 d .
Se1 Se 0.34678(12) 0.27823(11) 0.16246(10) 0.0309(4) Uani 1 1 d .
Se2 Se 0.31704(11) 0.40808(12) 0.23645(12) 0.0358(5) Uani 1 1 d .
Se3 Se 0.53415(13) 0.60473(12) 0.15701(10) 0.0350(4) Uani 1 1 d .
Se4 Se 0.45401(12) 0.58703(11) 0.36125(10) 0.0308(4) Uani 1 1 d .
Se5 Se 0.40296(11) 0.84812(12) 0.24333(12) 0.0399(5) Uani 1 1 d .
N1 N -0.0132(8) 0.8976(8) 0.2710(7) 0.025(3) Uani 1 1 d U
N2 N 0.1150(9) 0.7733(9) 0.2365(8) 0.030(3) Uani 1 1 d .
N3 N -0.0733(9) 0.7419(9) 0.1698(8) 0.030(3) Uani 1 1 d .
N4 N 0.0634(10) 0.7733(10) 0.0716(8) 0.033(4) Uani 1 1 d .
N5 N -0.0580(9) 0.9303(10) 0.1017(8) 0.031(4) Uani 1 1 d .
N6 N 0.1190(10) 0.9535(10) 0.1445(9) 0.036(4) Uani 1 1 d .
C1 C -0.0771(12) 0.9594(11) 0.2864(11) 0.034(4) Uani 1 1 d .
H1 H -0.1066 0.9909 0.2478 0.040 Uiso 1 1 calc R
C2 C -0.1021(13) 0.9792(14) 0.3618(13) 0.047(5) Uani 1 1 d .
H2 H -0.1482 1.0224 0.3727 0.056 Uiso 1 1 calc R
C3 C -0.0572(15) 0.9337(13) 0.4170(11) 0.045(5) Uani 1 1 d .
H3 H -0.0739 0.9447 0.4663 0.054 Uiso 1 1 calc R
C4 C 0.0111(12) 0.8729(12) 0.4021(10) 0.032(4) Uani 1 1 d .
C5 C 0.0342(10) 0.8560(11) 0.3281(9) 0.025(4) Uani 1 1 d .
C6 C 0.1796(11) 0.7115(11) 0.2162(10) 0.033(4) Uani 1 1 d .
H6 H 0.1908 0.7014 0.1658 0.040 Uiso 1 1 calc R
C7 C 0.2319(11) 0.6605(12) 0.2706(11) 0.037(4) Uani 1 1 d .
H7 H 0.2763 0.6172 0.2559 0.044 Uiso 1 1 calc R
C8 C 0.2158(12) 0.6763(12) 0.3418(11) 0.039(5) Uani 1 1 d U
H8 H 0.2503 0.6449 0.3777 0.047 Uiso 1 1 calc R
C9 C 0.1468(12) 0.7405(12) 0.3643(11) 0.035(4) Uani 1 1 d .
C10 C 0.0979(11) 0.7861(11) 0.3107(10) 0.030(4) Uani 1 1 d .
C11 C 0.0594(14) 0.8235(14) 0.4585(12) 0.047(5) Uani 1 1 d .
H11 H 0.0453 0.8337 0.5084 0.056 Uiso 1 1 calc R
C12 C 0.1270(14) 0.7608(14) 0.4392(12) 0.047(5) Uani 1 1 d .
H12 H 0.1605 0.7310 0.4766 0.056 Uiso 1 1 calc R
C13 C -0.1382(12) 0.7221(13) 0.2185(12) 0.044(5) Uani 1 1 d .
H13 H -0.1385 0.7555 0.2628 0.053 Uiso 1 1 calc R
C14 C -0.2057(13) 0.6558(13) 0.2091(11) 0.041(5) Uani 1 1 d U
H14 H -0.2523 0.6483 0.2446 0.049 Uiso 1 1 calc R
C15 C -0.2041(14) 0.6018(13) 0.1481(13) 0.052(6) Uani 1 1 d .
H15 H -0.2476 0.5546 0.1423 0.063 Uiso 1 1 calc R
C16 C -0.1366(12) 0.6172(11) 0.0936(11) 0.032(4) Uani 1 1 d .
C17 C -0.0707(12) 0.6872(11) 0.1077(10) 0.033(4) Uani 1 1 d .
C18 C 0.1327(13) 0.7864(13) 0.0248(11) 0.040(5) Uani 1 1 d .
H18 H 0.1754 0.8327 0.0366 0.048 Uiso 1 1 calc R
C19 C 0.1481(13) 0.7369(13) -0.0416(9) 0.037(5) Uani 1 1 d .
H19 H 0.1977 0.7488 -0.0736 0.044 Uiso 1 1 calc R
C20 C 0.0824(12) 0.6692(13) -0.0543(10) 0.039(5) Uani 1 1 d .
H20 H 0.0901 0.6309 -0.0955 0.047 Uiso 1 1 calc R
C21 C 0.0067(10) 0.6549(13) -0.0099(9) 0.028(4) Uani 1 1 d U
C22 C 0.0015(12) 0.7070(11) 0.0572(9) 0.030(4) Uani 1 1 d .
C23 C -0.1271(14) 0.5712(11) 0.0263(11) 0.041(5) Uani 1 1 d .
H23 H -0.1706 0.5256 0.0151 0.049 Uiso 1 1 calc R
C24 C -0.0577(14) 0.5880(12) -0.0256(10) 0.040(5) Uani 1 1 d .
H24 H -0.0549 0.5546 -0.0698 0.048 Uiso 1 1 calc R
C25 C -0.1454(13) 0.9186(11) 0.0793(10) 0.036(5) Uani 1 1 d U
H25 H -0.1828 0.8753 0.1034 0.043 Uiso 1 1 calc R
C26 C -0.1820(16) 0.9695(14) 0.0208(12) 0.052(6) Uani 1 1 d .
H26 H -0.2441 0.9613 0.0074 0.062 Uiso 1 1 calc R
C27 C -0.1297(14) 1.0301(15) -0.0165(11) 0.046(5) Uani 1 1 d U
H27 H -0.1548 1.0634 -0.0561 0.055 Uiso 1 1 calc R
C28 C -0.0388(14) 1.0426(12) 0.0038(12) 0.045(5) Uani 1 1 d .
C29 C -0.0066(12) 0.9929(11) 0.0648(9) 0.031(4) Uani 1 1 d .
C30 C 0.2040(11) 0.9623(14) 0.1687(11) 0.039(5) Uani 1 1 d .
H30 H 0.2250 0.9237 0.2066 0.047 Uiso 1 1 calc R
C31 C 0.2670(12) 1.0311(11) 0.1377(12) 0.034(4) Uani 1 1 d .
H31 H 0.3280 1.0373 0.1545 0.041 Uiso 1 1 calc R
C32 C 0.2340(13) 1.0826(14) 0.0861(13) 0.049(6) Uani 1 1 d .
H32 H 0.2719 1.1299 0.0682 0.059 Uiso 1 1 calc R
C33 C 0.1405(11) 1.0729(11) 0.0530(10) 0.027(4) Uani 1 1 d U
C34 C 0.0876(13) 1.0055(12) 0.0893(11) 0.037(5) Uani 1 1 d .
C35 C 0.0224(13) 1.1038(11) -0.0293(10) 0.032(4) Uani 1 1 d .
H35 H 0.0015 1.1362 -0.0708 0.039 Uiso 1 1 calc R
C36 C 0.1064(9) 1.1195(9) -0.0070(7) 0.052(6) Uani 1 1 d .
H36 H 0.1435 1.1624 -0.0318 0.062 Uiso 1 1 calc R
O1 O 0.3351(9) 0.7137(9) 0.0860(7) 0.073(5) Uani 1 1 d R

loop_
_atom_site_aniso_label
_atom_site_aniso_U_11
_atom_site_aniso_U_22
_atom_site_aniso_U_33
_atom_site_aniso_U_23
_atom_site_aniso_U_13
_atom_site_aniso_U_12
In1 0.0295(6) 0.0201(5) 0.0302(7) -0.0005(5) -0.0029(5) -0.0008(4)
In2 0.0326(7) 0.0201(5) 0.0329(7) -0.0006(5) -0.0030(5) 0.0010(5)
Ni1 0.0275(11) 0.0291(10) 0.0251(11) 0.0008(10) -0.0018(9) 0.0027(10)
Se1 0.0327(10) 0.0282(8) 0.0320(10) 0.0018(8) -0.0038(8) -0.0064(7)
Se2 0.0274(9) 0.0298(8) 0.0502(13) -0.0059(9) 0.0003(8) -0.0008(7)
Se3 0.0455(11) 0.0305(9) 0.0289(10) -0.0002(8) 0.0035(9) -0.0031(8)
Se4 0.0377(10) 0.0278(8) 0.0270(10) -0.0005(7) -0.0010(8) 0.0021(8)
Se5 0.0303(9) 0.0241(8) 0.0651(14) 0.0026(10) -0.0102(9) 0.0007(7)
N1 0.024(6) 0.022(6) 0.028(7) 0.005(6) -0.006(6) 0.010(5)
N2 0.027(7) 0.033(7) 0.029(9) 0.006(7) 0.001(6) 0.003(6)
N3 0.025(8) 0.036(8) 0.029(9) -0.004(7) 0.007(7) 0.007(6)
N4 0.045(10) 0.031(8) 0.023(8) -0.001(7) 0.004(7) 0.000(7)
N5 0.010(7) 0.044(9) 0.040(9) 0.015(7) 0.010(6) -0.001(6)
N6 0.031(9) 0.042(9) 0.035(10) -0.002(7) -0.012(7) 0.003(7)
C1 0.032(10) 0.026(9) 0.042(12) -0.008(8) 0.008(8) 0.007(7)
C2 0.036(11) 0.044(11) 0.061(15) -0.021(11) 0.007(10) 0.004(9)
C3 0.068(15) 0.052(12) 0.016(10) -0.007(9) -0.010(9) 0.008(11)
C4 0.026(10) 0.040(10) 0.031(10) -0.003(8) -0.008(8) -0.013(8)
C5 0.020(8) 0.032(8) 0.024(9) 0.003(7) -0.012(7) -0.002(7)
C6 0.038(10) 0.023(8) 0.038(11) 0.011(9) 0.003(8) -0.003(8)
C7 0.031(9) 0.031(9) 0.049(13) 0.005(10) -0.010(8) 0.006(8)
C8 0.037(9) 0.042(10) 0.039(11) 0.008(8) -0.020(8) 0.007(8)
C9 0.029(10) 0.041(10) 0.036(11) -0.003(9) -0.008(8) 0.001(8)
C10 0.024(9) 0.026(8) 0.041(11) -0.001(9) -0.001(7) -0.019(7)
C11 0.046(12) 0.062(14) 0.032(12) -0.007(10) -0.001(9) -0.006(10)
C12 0.037(12) 0.058(13) 0.046(13) 0.020(11) 0.000(10) 0.000(10)
C13 0.042(11) 0.033(10) 0.056(14) 0.009(10) -0.002(10) -0.003(9)
C14 0.048(10) 0.034(9) 0.039(10) 0.003(9) 0.010(8) 0.023(9)
C15 0.049(13) 0.029(10) 0.079(18) -0.011(12) 0.005(12) 0.014(9)
C16 0.034(10) 0.023(9) 0.038(11) -0.006(8) 0.002(8) 0.009(7)
C17 0.037(11) 0.033(10) 0.029(11) 0.000(8) -0.008(8) 0.015(8)
C18 0.035(11) 0.040(10) 0.045(13) 0.006(10) 0.003(9) 0.001(9)
C19 0.046(12) 0.051(11) 0.013(9) -0.001(8) 0.002(8) 0.004(9)
C20 0.036(11) 0.048(11) 0.034(11) -0.005(9) 0.025(8) 0.015(9)
C21 0.017(8) 0.047(9) 0.021(8) -0.014(7) -0.005(6) 0.000(7)
C22 0.040(11) 0.029(8) 0.021(9) 0.000(7) 0.003(7) 0.012(8)
C23 0.061(14) 0.016(9) 0.045(13) -0.001(9) 0.005(10) 0.000(8)
C24 0.062(13) 0.034(10) 0.024(10) -0.008(8) -0.006(9) 0.020(10)
C25 0.052(11) 0.017(7) 0.039(10) 0.015(8) -0.012(8) 0.006(8)
C26 0.061(14) 0.050(12) 0.043(13) -0.012(11) -0.020(11) 0.001(11)
C27 0.052(11) 0.061(11) 0.026(10) 0.013(9) -0.011(8) -0.003(10)
C28 0.046(12) 0.033(10) 0.055(14) -0.003(9) -0.014(10) 0.016(9)
C29 0.034(11) 0.032(9) 0.026(9) 0.006(8) -0.010(8) 0.004(8)
C30 0.015(9) 0.063(13) 0.039(12) -0.027(10) -0.002(8) 0.005(8)
C31 0.028(10) 0.018(8) 0.056(14) -0.003(9) 0.004(9) 0.000(7)
C32 0.034(11) 0.038(11) 0.076(17) 0.017(12) 0.028(11) -0.001(9)
C33 0.012(8) 0.031(8) 0.038(10) -0.011(8) 0.000(7) -0.004(6)
C34 0.036(11) 0.036(10) 0.039(12) -0.017(9) 0.011(9) 0.009(8)
C35 0.040(11) 0.021(8) 0.035(10) 0.000(8) 0.002(9) -0.010(8)
C36 0.070(16) 0.031(11) 0.053(15) 0.009(10) 0.017(12) -0.018(10)
O1 0.065(11) 0.088(11) 0.064(12) 0.001(10) 0.025(9) 0.022(10)

loop_
_atom_type_symbol
_atom_type_description
_atom_type_scat_dispersion_real
_atom_type_scat_dispersion_imag
_atom_type_scat_source
C C 0.0033 0.0016 'International Tables Vol C Tables 4.2.6.8 and 6.1.1.4'
H H 0.0000 0.0000 'International Tables Vol C Tables 4.2.6.8 and 6.1.1.4'
N N 0.0061 0.0033 'International Tables Vol C Tables 4.2.6.8 and 6.1.1.4'
O O 0.0106 0.0060 'International Tables Vol C Tables 4.2.6.8 and 6.1.1.4'
Se Se -0.0929 2.2259 'International Tables Vol C Tables 4.2.6.8 and 6.1.1.4'
In In -0.7276 1.3100 'International Tables Vol C Tables 4.2.6.8 and 6.1.1.4'
Ni Ni 0.3393 1.1124 'International Tables Vol C Tables 4.2.6.8 and 6.1.1.4'

loop_
_geom_angle_atom_site_label_1
_geom_angle_atom_site_label_2
_geom_angle_atom_site_label_3
_geom_angle
_geom_angle_site_symmetry_1
_geom_angle_site_symmetry_3
Se5 In1 Se3 111.75(8) 3_645 .
Se5 In1 Se2 107.51(6) 3_645 .
Se3 In1 Se2 120.54(8) . .
Se5 In1 Se4 119.86(8) 3_645 .
Se3 In1 Se4 97.33(7) . .
Se2 In1 Se4 99.84(7) . .
Se5 In2 Se4 118.76(7) . .
Se5 In2 Se3 113.99(8) . .
Se4 In2 Se3 97.36(7) . .
Se5 In2 Se1 106.09(7) . 3_655
Se4 In2 Se1 101.70(7) . 3_655
Se3 In2 Se1 118.81(7) . 3_655
N2 Ni1 N3 93.0(5) . .
N2 Ni1 N1 79.6(5) . .
N3 Ni1 N1 93.7(5) . .
N2 Ni1 N5 174.6(6) . .
N3 Ni1 N5 92.1(5) . .
N1 Ni1 N5 98.1(5) . .
N2 Ni1 N4 94.7(6) . .
N3 Ni1 N4 80.1(6) . .
N1 Ni1 N4 171.4(5) . .
N5 Ni1 N4 88.1(6) . .
N2 Ni1 N6 95.9(5) . .
N3 Ni1 N6 168.7(6) . .
N1 Ni1 N6 94.8(6) . .
N5 Ni1 N6 79.4(5) . .
N4 Ni1 N6 92.2(6) . .
Se2 Se1 In2 100.13(8) . 3_645
Se1 Se2 In1 101.76(8) . .
In1 Se3 In2 82.93(6) . .
In2 Se4 In1 82.39(6) . .
In2 Se5 In1 100.29(6) . 3_655
C1 N1 C5 119.3(15) . .
C1 N1 Ni1 128.7(12) . .
C5 N1 Ni1 112.0(10) . .
C6 N2 C10 118.8(15) . .
C6 N2 Ni1 127.3(12) . .
C10 N2 Ni1 113.6(11) . .
C13 N3 C17 116.0(16) . .
C13 N3 Ni1 131.1(13) . .
C17 N3 Ni1 112.9(12) . .
C18 N4 C22 118.8(16) . .
C18 N4 Ni1 130.7(13) . .
C22 N4 Ni1 110.3(11) . .
C25 N5 C29 117.1(15) . .
C25 N5 Ni1 129.9(11) . .
C29 N5 Ni1 111.1(10) . .
C30 N6 C34 120.9(18) . .
C30 N6 Ni1 127.1(14) . .
C34 N6 Ni1 111.0(12) . .
N1 C1 C2 120.8(18) . .
N1 C1 H1 119.6 . .
C2 C1 H1 119.6 . .
C3 C2 C1 118.5(18) . .
C3 C2 H2 120.7 . .
C1 C2 H2 120.7 . .
C4 C3 C2 121.3(19) . .
C4 C3 H3 119.4 . .
C2 C3 H3 119.4 . .
C3 C4 C5 118.6(16) . .
C3 C4 C11 122.9(18) . .
C5 C4 C11 118.5(17) . .
N1 C5 C4 121.4(15) . .
N1 C5 C10 118.3(15) . .
C4 C5 C10 119.8(15) . .
N2 C6 C7 121.3(17) . .
N2 C6 H6 119.4 . .
C7 C6 H6 119.4 . .
C8 C7 C6 118.6(17) . .
C8 C7 H7 120.7 . .
C6 C7 H7 120.7 . .
C7 C8 C9 120.8(17) . .
C7 C8 H8 119.6 . .
C9 C8 H8 119.6 . .
C10 C9 C12 118.1(17) . .
C10 C9 C8 118.4(18) . .
C12 C9 C8 123.5(18) . .
C9 C10 N2 122.0(17) . .
C9 C10 C5 121.9(17) . .
N2 C10 C5 115.7(15) . .
C12 C11 C4 119.8(19) . .
C12 C11 H11 120.1 . .
C4 C11 H11 120.1 . .
C11 C12 C9 121.5(19) . .
C11 C12 H12 119.2 . .
C9 C12 H12 119.2 . .
N3 C13 C14 125(2) . .
N3 C13 H13 117.5 . .
C14 C13 H13 117.5 . .
C15 C14 C13 119.5(19) . .
C15 C14 H14 120.3 . .
C13 C14 H14 120.3 . .
C14 C15 C16 119.5(19) . .
C14 C15 H15 120.3 . .
C16 C15 H15 120.3 . .
C23 C16 C15 127.2(18) . .
C23 C16 C17 115.8(17) . .
C15 C16 C17 117.1(18) . .
N3 C17 C22 115.4(16) . .
N3 C17 C16 122.9(17) . .
C22 C17 C16 121.7(17) . .
N4 C18 C19 126.0(18) . .
N4 C18 H18 117.0 . .
C19 C18 H18 117.0 . .
C20 C19 C18 113.2(17) . .
C20 C19 H19 123.4 . .
C18 C19 H19 123.4 . .
C21 C20 C19 123.7(17) . .
C21 C20 H20 118.1 . .
C19 C20 H20 118.1 . .
C20 C21 C24 121.6(17) . .
C20 C21 C22 117.3(16) . .
C24 C21 C22 120.9(15) . .
N4 C22 C17 120.8(15) . .
N4 C22 C21 120.7(15) . .
C17 C22 C21 118.5(16) . .
C24 C23 C16 125.0(18) . .
C24 C23 H23 117.5 . .
C16 C23 H23 117.5 . .
C21 C24 C23 118.1(17) . .
C21 C24 H24 121.0 . .
C23 C24 H24 121.0 . .
N5 C25 C26 121.3(18) . .
N5 C25 H25 119.3 . .
C26 C25 H25 119.3 . .
C27 C26 C25 121(2) . .
C27 C26 H26 119.5 . .
C25 C26 H26 119.5 . .
C26 C27 C28 119(2) . .
C26 C27 H27 120.3 . .
C28 C27 H27 120.3 . .
C27 C28 C35 125.3(19) . .
C27 C28 C29 117.3(19) . .
C35 C28 C29 117.3(18) . .
N5 C29 C28 123.7(17) . .
N5 C29 C34 116.9(16) . .
C28 C29 C34 119.4(17) . .
N6 C30 C31 121.5(19) . .
N6 C30 H30 119.3 . .
C31 C30 H30 119.3 . .
C32 C31 C30 116.4(17) . .
C32 C31 H31 121.8 . .
C30 C31 H31 121.8 . .
C31 C32 C33 125.0(17) . .
C31 C32 H32 117.5 . .
C33 C32 H32 117.5 . .
C36 C33 C34 121.3(15) . .
C36 C33 C32 126.8(15) . .
C34 C33 C32 111.8(17) . .
N6 C34 C33 124.2(17) . .
N6 C34 C29 118.6(17) . .
C33 C34 C29 117.2(18) . .
C36 C35 C28 125.0(17) . .
C36 C35 H35 117.5 . .
C28 C35 H35 117.5 . .
C35 C36 C33 119.7(13) . .
C35 C36 H36 120.2 . .
C33 C36 H36 120.2 . .

loop_
_geom_bond_atom_site_label_1
_geom_bond_atom_site_label_2
_geom_bond_distance
_geom_bond_site_symmetry_2
In1 Se5 2.565(2) 3_645
In1 Se3 2.575(2) .
In1 Se2 2.600(2) .
In1 Se4 2.607(2) .
In2 Se5 2.559(2) .
In2 Se4 2.588(2) .
In2 Se3 2.592(2) .
In2 Se1 2.616(2) 3_655
Ni1 N2 2.078(13) .
Ni1 N3 2.084(14) .
Ni1 N1 2.091(13) .
Ni1 N5 2.111(14) .
Ni1 N4 2.115(15) .
Ni1 N6 2.117(15) .
Se1 Se2 2.360(3) .
Se1 In2 2.616(2) 3_645
Se5 In1 2.565(2) 3_655
N1 C1 1.322(19) .
N1 C5 1.382(18) .
N2 C6 1.35(2) .
N2 C10 1.38(2) .
N3 C13 1.32(2) .
N3 C17 1.38(2) .
N4 C18 1.33(2) .
N4 C22 1.35(2) .
N5 C25 1.34(2) .
N5 C29 1.35(2) .
N6 C30 1.31(2) .
N6 C34 1.34(2) .
C1 C2 1.45(3) .
C1 H1 0.9400 .
C2 C3 1.37(3) .
C2 H2 0.9400 .
C3 C4 1.36(3) .
C3 H3 0.9400 .
C4 C5 1.41(2) .
C4 C11 1.43(2) .
C5 C10 1.41(2) .
C6 C7 1.45(2) .
C6 H6 0.9400 .
C7 C8 1.33(3) .
C7 H7 0.9400 .
C8 C9 1.43(2) .
C8 H8 0.9400 .
C9 C10 1.38(2) .
C9 C12 1.42(3) .
C11 C12 1.38(3) .
C11 H11 0.9400 .
C12 H12 0.9400 .
C13 C14 1.39(3) .
C13 H13 0.9400 .
C14 C15 1.36(3) .
C14 H14 0.9400 .
C15 C16 1.41(3) .
C15 H15 0.9400 .
C16 C23 1.40(3) .
C16 C17 1.42(2) .
C17 C22 1.42(2) .
C18 C19 1.42(2) .
C18 H18 0.9400 .
C19 C20 1.39(3) .
C19 H19 0.9400 .
C20 C21 1.38(2) .
C20 H20 0.9400 .
C21 C24 1.38(2) .
C21 C22 1.44(2) .
C23 C24 1.40(3) .
C23 H23 0.9400 .
C24 H24 0.9400 .
C25 C26 1.40(3) .
C25 H25 0.9400 .
C26 C27 1.35(3) .
C26 H26 0.9400 .
C27 C28 1.38(3) .
C27 H27 0.9400 .
C28 C35 1.39(3) .
C28 C29 1.40(2) .
C29 C34 1.45(2) .
C30 C31 1.47(2) .
C30 H30 0.9400 .
C31 C32 1.29(3) .
C31 H31 0.9400 .
C32 C33 1.49(3) .
C32 H32 0.9400 .
C33 C36 1.37(2) .
C33 C34 1.41(2) .
C35 C36 1.30(2) .
C35 H35 0.9400 .
C36 H36 0.9400 .

loop_
_geom_torsion_atom_site_label_1
_geom_torsion_atom_site_label_2
_geom_torsion_atom_site_label_3
_geom_torsion_atom_site_label_4
_geom_torsion
_geom_torsion_site_symmetry_1
_geom_torsion_site_symmetry_4
In2 Se1 Se2 In1 47.43(9) 3_645 .
Se5 In1 Se2 Se1 -36.67(11) 3_645 .
Se3 In1 Se2 Se1 92.92(10) . .
Se4 In1 Se2 Se1 -162.45(8) . .
Se5 In1 Se3 In2 -125.97(7) 3_645 .
Se2 In1 Se3 In2 106.32(8) . .
Se4 In1 Se3 In2 0.30(7) . .
Se5 In2 Se3 In1 -126.36(7) . .
Se4 In2 Se3 In1 -0.31(7) . .
Se1 In2 Se3 In1 107.41(8) 3_655 .
Se5 In2 Se4 In1 122.89(7) . .
Se3 In2 Se4 In1 0.30(7) . .
Se1 In2 Se4 In1 -121.22(6) 3_655 .
Se5 In1 Se4 In2 119.99(8) 3_645 .
Se3 In1 Se4 In2 -0.31(7) . .
Se2 In1 Se4 In2 -123.15(7) . .
Se4 In2 Se5 In1 134.39(8) . 3_655
Se3 In2 Se5 In1 -111.77(8) . 3_655
Se1 In2 Se5 In1 20.86(10) 3_655 3_655
N2 Ni1 N1 C1 179.9(14) . .
N3 Ni1 N1 C1 -87.7(14) . .
N5 Ni1 N1 C1 4.9(14) . .
N4 Ni1 N1 C1 -131(3) . .
N6 Ni1 N1 C1 84.8(14) . .
N2 Ni1 N1 C5 -3.0(10) . .
N3 Ni1 N1 C5 89.3(10) . .
N5 Ni1 N1 C5 -178.0(10) . .
N4 Ni1 N1 C5 46(4) . .
N6 Ni1 N1 C5 -98.1(11) . .
N3 Ni1 N2 C6 87.5(13) . .
N1 Ni1 N2 C6 -179.2(14) . .
N5 Ni1 N2 C6 -113(6) . .
N4 Ni1 N2 C6 7.3(14) . .
N6 Ni1 N2 C6 -85.4(14) . .
N3 Ni1 N2 C10 -86.3(11) . .
N1 Ni1 N2 C10 7.0(11) . .
N5 Ni1 N2 C10 73(6) . .
N4 Ni1 N2 C10 -166.5(11) . .
N6 Ni1 N2 C10 100.8(12) . .
N2 Ni1 N3 C13 82.2(16) . .
N1 Ni1 N3 C13 2.4(16) . .
N5 Ni1 N3 C13 -95.9(16) . .
N4 Ni1 N3 C13 176.5(17) . .
N6 Ni1 N3 C13 -136(3) . .
N2 Ni1 N3 C17 -99.7(11) . .
N1 Ni1 N3 C17 -179.5(11) . .
N5 Ni1 N3 C17 82.2(11) . .
N4 Ni1 N3 C17 -5.5(11) . .
N6 Ni1 N3 C17 42(3) . .
N2 Ni1 N4 C18 -84.8(17) . .
N3 Ni1 N4 C18 -177.0(18) . .
N1 Ni1 N4 C18 -133(3) . .
N5 Ni1 N4 C18 90.5(17) . .
N6 Ni1 N4 C18 11.3(17) . .
N2 Ni1 N4 C22 98.4(12) . .
N3 Ni1 N4 C22 6.2(11) . .
N1 Ni1 N4 C22 50(4) . .
N5 Ni1 N4 C22 -86.2(11) . .
N6 Ni1 N4 C22 -165.5(12) . .
N2 Ni1 N5 C25 -153(5) . .
N3 Ni1 N5 C25 6.3(17) . .
N1 Ni1 N5 C25 -87.8(17) . .
N4 Ni1 N5 C25 86.3(17) . .
N6 Ni1 N5 C25 178.9(17) . .
N2 Ni1 N5 C29 43(6) . .
N3 Ni1 N5 C29 -157.4(13) . .
N1 Ni1 N5 C29 108.6(12) . .
N4 Ni1 N5 C29 -77.4(13) . .
N6 Ni1 N5 C29 15.2(13) . .
N2 Ni1 N6 C30 0.6(16) . .
N3 Ni1 N6 C30 -141(2) . .
N1 Ni1 N6 C30 80.6(16) . .
N5 Ni1 N6 C30 178.1(16) . .
N4 Ni1 N6 C30 -94.3(16) . .
N2 Ni1 N6 C34 168.5(12) . .
N3 Ni1 N6 C34 27(3) . .
N1 Ni1 N6 C34 -111.5(12) . .
N5 Ni1 N6 C34 -14.1(12) . .
N4 Ni1 N6 C34 73.5(13) . .
C5 N1 C1 C2 -4(2) . .
Ni1 N1 C1 C2 172.6(13) . .
N1 C1 C2 C3 1(3) . .
C1 C2 C3 C4 2(3) . .
C2 C3 C4 C5 -1(3) . .
C2 C3 C4 C11 -179.7(19) . .
C1 N1 C5 C4 5(2) . .
Ni1 N1 C5 C4 -172.5(12) . .
C1 N1 C5 C10 176.0(14) . .
Ni1 N1 C5 C10 -1.3(17) . .
C3 C4 C5 N1 -2(2) . .
C11 C4 C5 N1 176.5(15) . .
C3 C4 C5 C10 -173.2(16) . .
C11 C4 C5 C10 5(2) . .
C10 N2 C6 C7 -1(2) . .
Ni1 N2 C6 C7 -174.8(12) . .
N2 C6 C7 C8 -1(2) . .
C6 C7 C8 C9 2(3) . .
C7 C8 C9 C10 -1(3) . .
C7 C8 C9 C12 -179.5(19) . .
C12 C9 C10 N2 177.5(16) . .
C8 C9 C10 N2 -2(2) . .
C12 C9 C10 C5 4(3) . .
C8 C9 C10 C5 -174.6(15) . .
C6 N2 C10 C9 2(2) . .
Ni1 N2 C10 C9 176.8(12) . .
C6 N2 C10 C5 175.8(13) . .
Ni1 N2 C10 C5 -9.8(18) . .
N1 C5 C10 C9 -179.1(15) . .
C4 C5 C10 C9 -8(2) . .
N1 C5 C10 N2 7(2) . .
C4 C5 C10 N2 178.8(14) . .
C3 C4 C11 C12 178.5(19) . .
C5 C4 C11 C12 0(3) . .
C4 C11 C12 C9 -3(3) . .
C10 C9 C12 C11 1(3) . .
C8 C9 C12 C11 180.0(18) . .
C17 N3 C13 C14 -5(3) . .
Ni1 N3 C13 C14 173.5(13) . .
N3 C13 C14 C15 4(3) . .
C13 C14 C15 C16 -3(3) . .
C14 C15 C16 C23 -177.1(18) . .
C14 C15 C16 C17 3(3) . .
C13 N3 C17 C22 -177.7(15) . .
Ni1 N3 C17 C22 3.9(18) . .
C13 N3 C17 C16 4(2) . .
Ni1 N3 C17 C16 -174.4(13) . .
C23 C16 C17 N3 176.7(15) . .
C15 C16 C17 N3 -3(3) . .
C23 C16 C17 C22 -2(2) . .
C15 C16 C17 C22 178.6(16) . .
C22 N4 C18 C19 1(3) . .
Ni1 N4 C18 C19 -175.6(13) . .
N4 C18 C19 C20 -1(3) . .
C18 C19 C20 C21 4(3) . .
C19 C20 C21 C24 178.7(18) . .
C19 C20 C21 C22 -7(3) . .
C18 N4 C22 C17 176.5(16) . .
Ni1 N4 C22 C17 -6.3(19) . .
C18 N4 C22 C21 -4(3) . .
Ni1 N4 C22 C21 173.4(13) . .
N3 C17 C22 N4 2(2) . .
C16 C17 C22 N4 -179.9(16) . .
N3 C17 C22 C21 -177.9(14) . .
C16 C17 C22 C21 0(2) . .
C20 C21 C22 N4 7(3) . .
C24 C21 C22 N4 -178.8(16) . .
C20 C21 C22 C17 -173.7(16) . .
C24 C21 C22 C17 1(3) . .
C15 C16 C23 C24 -178.8(19) . .
C17 C16 C23 C24 1(3) . .
C20 C21 C24 C23 173.3(18) . .
C22 C21 C24 C23 -1(3) . .
C16 C23 C24 C21 0(3) . .
C29 N5 C25 C26 -1(3) . .
Ni1 N5 C25 C26 -163.5(14) . .
N5 C25 C26 C27 2(3) . .
C25 C26 C27 C28 -1(3) . .
C26 C27 C28 C35 -179.0(19) . .
C26 C27 C28 C29 -2(3) . .
C25 N5 C29 C28 -2(3) . .
Ni1 N5 C29 C28 163.7(15) . .
C25 N5 C29 C34 179.8(16) . .
Ni1 N5 C29 C34 -14(2) . .
C27 C28 C29 N5 4(3) . .
C35 C28 C29 N5 -179.1(17) . .
C27 C28 C29 C34 -178.5(18) . .
C35 C28 C29 C34 -1(3) . .
C34 N6 C30 C31 2(3) . .
Ni1 N6 C30 C31 168.6(12) . .
N6 C30 C31 C32 1(3) . .
C30 C31 C32 C33 -4(3) . .
C31 C32 C33 C36 -172.5(19) . .
C31 C32 C33 C34 6(3) . .
C30 N6 C34 C33 0(3) . .
Ni1 N6 C34 C33 -169.0(14) . .
C30 N6 C34 C29 179.9(16) . .
Ni1 N6 C34 C29 11(2) . .
C36 C33 C34 N6 175.2(16) . .
C32 C33 C34 N6 -3(2) . .
C36 C33 C34 C29 -5(2) . .
C32 C33 C34 C29 176.8(15) . .
N5 C29 C34 N6 2(2) . .
C28 C29 C34 N6 -175.9(17) . .
N5 C29 C34 C33 -177.8(16) . .
C28 C29 C34 C33 4(2) . .
C27 C28 C35 C36 175.5(19) . .
C29 C28 C35 C36 -1(3) . .
C28 C35 C36 C33 1(2) . .
C34 C33 C36 C35 3(2) . .
C32 C33 C36 C35 -179.5(17) . .
